data_4507455
loop_
_publ_author_name
'Gong, Yun'
'Jiang, Peng Gang'
'Li, Jian'
'Wu, Tao'
'Lin, Jian Hua'

_publ_section_title
;
 Metal(II) Complexes Based on Benzene-1,2,3-triyldioxy-triacetate:
 Structures and Photoluminescence Properties
;
_journal_issue 3
_journal_name_full 'Crystal Growth &amp; Design'
_journal_page_first 1059
_journal_paper_doi 10.1021/cg301331p
_journal_volume 13
_journal_year 2013
_chemical_formula_sum 'C39 H31 N6 O12 Zn'
_chemical_formula_weight 841.07
_chemical_name_systematic
; 
 ? 
;
_space_group_IT_number 14
_symmetry_cell_setting monoclinic
_symmetry_space_group_name_Hall '-P 2ybc'
_symmetry_space_group_name_H-M 'P 1 21/c 1'
_atom_sites_solution_hydrogens geom
_atom_sites_solution_primary direct
_atom_sites_solution_secondary difmap
_audit_creation_method SHELXL-97
_cell_angle_alpha 90.00
_cell_angle_beta 97.039(3)
_cell_angle_gamma 90.00
_cell_formula_units_Z 4
_cell_length_a 13.5193(4)
_cell_length_b 18.2105(4)
_cell_length_c 14.6349(4)
_cell_measurement_reflns_used 3289
_cell_measurement_temperature 293(2)
_cell_measurement_theta_max 26.7493
_cell_measurement_theta_min 2.4685
_cell_volume 3575.86(17)
_computing_cell_refinement 'CrysAlis RED(Oxford Diffraction, 2009)'
_computing_data_collection 'CrysAlis CCD(Oxford Diffraction, 2009)'
_computing_data_reduction 'CrysAlis RED(Oxford Diffraction, 2009)'
_computing_molecular_graphics 'SHELXTL (Sheldrick, 2008)'
_computing_publication_material 'publCIF (Westrip, 2010)'
_computing_structure_refinement 'SHELXTL (Sheldrick, 2008)'
_computing_structure_solution 'SHELXTL (Sheldrick, 2008)'
_diffrn_ambient_temperature 293(2)
_diffrn_measured_fraction_theta_full 0.997
_diffrn_measured_fraction_theta_max 0.997
_diffrn_measurement_device_type 'Oxford Diffraction Xcalibur/Sapphire3'
_diffrn_measurement_method '\w scans'
_diffrn_radiation_monochromator graphite
_diffrn_radiation_source 'Enhance (Mo) X-ray Source'
_diffrn_radiation_type MoK\a
_diffrn_radiation_wavelength 0.71073
_diffrn_reflns_av_R_equivalents 0.0269
_diffrn_reflns_av_sigmaI/netI 0.0457
_diffrn_reflns_limit_h_max 15
_diffrn_reflns_limit_h_min -11
_diffrn_reflns_limit_k_max 21
_diffrn_reflns_limit_k_min -21
_diffrn_reflns_limit_l_max 17
_diffrn_reflns_limit_l_min -17
_diffrn_reflns_number 14957
_diffrn_reflns_theta_full 25.01
_diffrn_reflns_theta_max 25.01
_diffrn_reflns_theta_min 2.46
_exptl_absorpt_coefficient_mu 0.765
_exptl_absorpt_correction_T_max 1.00000
_exptl_absorpt_correction_T_min 0.77929
_exptl_absorpt_correction_type multi-scan
_exptl_absorpt_process_details 'CrysAlis RED(Oxford Diffraction 2009)'
_exptl_crystal_colour colorless
_exptl_crystal_density_diffrn 1.562
_exptl_crystal_density_method 'not measured'
_exptl_crystal_description prismatic
_exptl_crystal_F_000 1732
_exptl_crystal_size_max 0.38
_exptl_crystal_size_mid 0.36
_exptl_crystal_size_min 0.32
_refine_diff_density_max 0.270
_refine_diff_density_min -0.327
_refine_diff_density_rms 0.049
_refine_ls_extinction_method none
_refine_ls_goodness_of_fit_ref 0.954
_refine_ls_hydrogen_treatment constr
_refine_ls_matrix_type full
_refine_ls_number_parameters 469
_refine_ls_number_reflns 6277
_refine_ls_number_restraints 0
_refine_ls_restrained_S_all 0.954
_refine_ls_R_factor_all 0.0601
_refine_ls_R_factor_gt 0.0351
_refine_ls_shift/su_max 0.001
_refine_ls_shift/su_mean 0.000
_refine_ls_structure_factor_coef Fsqd
_refine_ls_weighting_details 'calc w=1/[\s^2^(Fo^2^)+(0.0461P)^2^+0.0000P] where P=(Fo^2^+2Fc^2^)/3'
_refine_ls_weighting_scheme calc
_refine_ls_wR_factor_gt 0.0761
_refine_ls_wR_factor_ref 0.0817
_reflns_number_gt 4465
_reflns_number_total 6277
_reflns_threshold_expression >2sigma(I)
_cod_data_source_file cg301331p_si_001.cif
_cod_data_source_block 1008-3
_cod_depositor_comments
;
The following automatic conversions were performed:

'_symmetry_cell_setting' value 'Monoclinic' changed to 'monoclinic'
according to /home/saulius/struct/CIF-dictionaries/cif_core.dic
dictionary named 'cif_core.dic' version 2.4.2 from 2011-04-26.

Automatic conversion script
Id: cif_fix_values 1891 2012-01-12 08:04:46Z andrius 
;
_cod_original_cell_volume 3575.86(16)
_cod_original_sg_symbol_H-M P2(1)/c
_cod_database_code 4507455

loop_
_symmetry_equiv_pos_as_xyz
'x, y, z'
'-x, y+1/2, -z+1/2'
'-x, -y, -z'
'x, -y-1/2, z-1/2'

loop_
_atom_site_label
_atom_site_type_symbol
_atom_site_fract_x
_atom_site_fract_y
_atom_site_fract_z
_atom_site_U_iso_or_equiv
_atom_site_adp_type
_atom_site_occupancy
_atom_site_symmetry_multiplicity
_atom_site_calc_flag
_atom_site_refinement_flags
Zn1 Zn 0.60459(2) -0.021333(13) -0.138829(19) 0.02848(9) Uani 1 1 d .
O1 O 0.60781(15) 0.32622(9) 0.09024(12) 0.0501(5) Uani 1 1 d .
O2 O 0.74418(12) -0.13933(8) 0.17538(11) 0.0321(4) Uani 1 1 d .
O3 O 0.60065(13) -0.07827(9) -0.02900(12) 0.0404(5) Uani 1 1 d .
O4 O 0.76463(14) -0.08181(10) 0.01030(12) 0.0457(5) Uani 1 1 d .
O5 O 0.73710(14) -0.26618(8) 0.26526(11) 0.0414(5) Uani 1 1 d .
O6 O 0.76876(13) -0.38838(9) 0.17582(12) 0.0394(4) Uani 1 1 d .
O7 O 0.68730(13) -0.45753(8) 0.26590(11) 0.0325(4) Uani 1 1 d .
O8 O 0.72745(12) -0.01087(8) 0.25671(12) 0.0398(4) Uani 1 1 d .
O9 O 0.53555(13) 0.01513(9) 0.19423(12) 0.0400(4) Uani 1 1 d .
O10 O 0.54029(13) 0.12748(8) 0.25359(12) 0.0417(5) Uani 1 1 d .
O11 O -0.12684(15) 0.44335(10) 0.37113(17) 0.0680(7) Uani 1 1 d .
O12 O -0.11343(14) 0.06982(9) 0.41087(15) 0.0546(6) Uani 1 1 d .
N1 N 0.61706(15) 0.08715(10) -0.10794(14) 0.0319(5) Uani 1 1 d .
N2 N 0.56926(16) 0.31111(10) -0.06432(14) 0.0371(5) Uani 1 1 d .
H2 H 0.5521 0.3351 -0.1144 0.045 Uiso 1 1 calc R
N3 N 0.07307(17) -0.16617(11) 0.35994(16) 0.0466(6) Uani 1 1 d .
H3 H 0.0797 -0.2131 0.3573 0.056 Uiso 1 1 calc R
N4 N 0.04451(16) 0.05932(11) 0.37513(15) 0.0408(6) Uani 1 1 d .
H4A H 0.0969 0.0838 0.3662 0.049 Uiso 1 1 calc R
N5 N 0.04040(9) 0.45760(6) 0.39280(8) 0.0380(6) Uani 1 1 d .
H5A H 0.0959 0.4346 0.4057 0.046 Uiso 1 1 calc R
N6 N 0.06830(9) 0.68527(6) 0.36190(8) 0.0451(6) Uani 1 1 d R
C1 C 0.60956(9) 0.13671(6) -0.17599(8) 0.0402(7) Uani 1 1 d R
H1 H 0.6139 0.1200 -0.2354 0.048 Uiso 1 1 d R
C2 C 0.59628(9) 0.21048(6) -0.16333(8) 0.0390(7) Uani 1 1 d R
H2A H 0.5921 0.2426 -0.2131 0.047 Uiso 1 1 d R
C3 C 0.58938(19) 0.23683(12) -0.07445(17) 0.0323(6) Uani 1 1 d .
C4 C 0.59728(13) 0.18583(9) -0.00237(12) 0.0363(6) Uani 1 1 d .
H4 H 0.5944 0.2007 0.0580 0.044 Uiso 1 1 calc R
C5 C 0.60937(13) 0.11315(9) -0.02343(12) 0.0350(6) Uani 1 1 d R
H5 H 0.6126 0.0794 0.0245 0.042 Uiso 1 1 d R
C6 C 0.5734(2) 0.35081(12) 0.01552(18) 0.0349(6) Uani 1 1 d .
C7 C 0.53547(18) 0.42804(12) 0.00489(16) 0.0288(6) Uani 1 1 d .
C8 C 0.56696(7) 0.47822(5) 0.07373(7) 0.0310(6) Uani 1 1 d .
H8 H 0.6118 0.4638 0.1238 0.037 Uiso 1 1 calc R
C9 C 0.53201(7) 0.54925(5) 0.06824(7) 0.0315(6) Uani 1 1 d R
H9 H 0.5543 0.5825 0.1145 0.038 Uiso 1 1 d R
C10 C 0.72749(7) -0.13816(5) 0.26632(7) 0.0276(6) Uani 1 1 d R
C11 C 0.72516(7) -0.20347(5) 0.31529(7) 0.0319(6) Uani 1 1 d R
C12 C 0.71408(7) -0.20194(5) 0.40721(7) 0.0465(7) Uani 1 1 d R
H12 H 0.7126 -0.2455 0.4403 0.056 Uiso 1 1 d R
C13 C 0.70519(7) -0.13531(5) 0.45003(7) 0.0501(8) Uani 1 1 d R
H13 H 0.6975 -0.1345 0.5123 0.060 Uiso 1 1 d R
C14 C 0.70734(7) -0.06992(5) 0.40325(7) 0.0433(7) Uani 1 1 d R
H14 H 0.7019 -0.0255 0.4335 0.052 Uiso 1 1 d R
C15 C 0.71797(18) -0.07129(12) 0.31071(17) 0.0314(6) Uani 1 1 d .
C16 C 0.65583(11) -0.13017(7) 0.11257(9) 0.0319(6) Uani 1 1 d .
H16A H 0.6085 -0.1004 0.1410 0.038 Uiso 1 1 calc R
H16B H 0.6256 -0.1777 0.0981 0.038 Uiso 1 1 calc R
C17 C 0.67890(11) -0.09385(7) 0.02545(9) 0.0275(6) Uani 1 1 d R
C18 C 0.70494(11) -0.33213(7) 0.30311(9) 0.0348(6) Uani 1 1 d R
H18A H 0.6345 -0.3286 0.3093 0.042 Uiso 1 1 d R
H18B H 0.7409 -0.3395 0.3640 0.042 Uiso 1 1 d R
C19 C 0.72299(18) -0.39637(12) 0.24247(17) 0.0280(6) Uani 1 1 d .
C20 C 0.6851(2) 0.05672(13) 0.2807(2) 0.0429(7) Uani 1 1 d .
H20A H 0.7248 0.0967 0.2608 0.052 Uiso 1 1 calc R
H20B H 0.6885 0.0594 0.3472 0.052 Uiso 1 1 calc R
C21 C 0.57868(19) 0.06743(12) 0.23958(16) 0.0291(6) Uani 1 1 d .
C22 C -0.0193(2) 0.65341(15) 0.3550(2) 0.0615(9) Uani 1 1 d .
H22 H -0.0748 0.6835 0.3420 0.074 Uiso 1 1 calc R
C23 C -0.0365(2) 0.57985(14) 0.3653(2) 0.0557(9) Uani 1 1 d .
H23 H -0.1010 0.5613 0.3609 0.067 Uiso 1 1 calc R
C24 C 0.04559(19) 0.53391(13) 0.38268(17) 0.0349(6) Uani 1 1 d .
C25 C 0.1381(2) 0.56625(14) 0.3905(2) 0.0564(9) Uani 1 1 d .
H25 H 0.1954 0.5378 0.4025 0.068 Uiso 1 1 calc R
C26 C 0.14534(12) 0.64086(8) 0.38062(11) 0.0612(9) Uani 1 1 d .
H26 H 0.2087 0.6616 0.3875 0.073 Uiso 1 1 calc R
C27 C -0.04444(12) 0.41640(8) 0.38406(11) 0.0383(7) Uani 1 1 d R
C28 C -0.03310(12) 0.33476(8) 0.39011(11) 0.0341(6) Uani 1 1 d R
C29 C -0.1190(2) 0.29436(14) 0.3954(2) 0.0494(8) Uani 1 1 d .
H29 H -0.1791 0.3187 0.3977 0.059 Uiso 1 1 calc R
C30 C -0.1171(2) 0.21928(14) 0.3973(2) 0.0492(8) Uani 1 1 d .
H30 H -0.1756 0.1935 0.4024 0.059 Uiso 1 1 calc R
C31 C -0.02957(19) 0.18106(13) 0.39172(17) 0.0344(6) Uani 1 1 d .
C32 C 0.0564(2) 0.22092(14) 0.3862(2) 0.0446(7) Uani 1 1 d .
H32 H 0.1161 0.1964 0.3826 0.054 Uiso 1 1 calc R
C33 C 0.05484(12) 0.29699(8) 0.38599(11) 0.0430(7) Uani 1 1 d .
H33 H 0.1136 0.3229 0.3830 0.052 Uiso 1 1 calc R
C34 C -0.03714(12) 0.09895(8) 0.39317(11) 0.0373(6) Uani 1 1 d R
C35 C 0.05060(12) -0.01680(8) 0.36995(11) 0.0372(6) Uani 1 1 d R
C36 C -0.02893(16) -0.06353(11) 0.37660(16) 0.0536(8) Uani 1 1 d .
H36 H -0.0913 -0.0451 0.3850 0.064 Uiso 1 1 calc R
C37 C -0.01354(16) -0.13738(11) 0.37056(16) 0.0580(9) Uani 1 1 d R
H37 H -0.0673 -0.1687 0.3742 0.070 Uiso 1 1 d R
C38 C 0.15023(16) -0.12282(11) 0.35335(16) 0.0551(8) Uani 1 1 d .
H38 H 0.2114 -0.1436 0.3453 0.066 Uiso 1 1 calc R
C39 C 0.14210(16) -0.04775(11) 0.35812(16) 0.0507(8) Uani 1 1 d R
H39 H 0.1972 -0.0180 0.3537 0.061 Uiso 1 1 d R

loop_
_atom_site_aniso_label
_atom_site_aniso_U_11
_atom_site_aniso_U_22
_atom_site_aniso_U_33
_atom_site_aniso_U_23
_atom_site_aniso_U_13
_atom_site_aniso_U_12
Zn1 0.03264(18) 0.02190(14) 0.03041(16) -0.00103(12) 0.00192(12) 0.00232(13)
O1 0.0758(15) 0.0328(10) 0.0378(11) -0.0033(8) -0.0091(11) 0.0104(10)
O2 0.0281(10) 0.0418(10) 0.0266(9) 0.0074(8) 0.0048(8) 0.0094(8)
O3 0.0367(11) 0.0494(11) 0.0340(10) 0.0126(9) 0.0003(9) 0.0020(9)
O4 0.0360(12) 0.0631(12) 0.0380(11) 0.0108(9) 0.0046(9) -0.0140(10)
O5 0.0669(14) 0.0262(8) 0.0348(10) 0.0013(8) 0.0208(10) -0.0017(9)
O6 0.0419(11) 0.0407(10) 0.0383(11) 0.0010(8) 0.0159(9) 0.0019(9)
O7 0.0386(11) 0.0271(8) 0.0330(10) -0.0007(7) 0.0091(8) -0.0032(8)
O8 0.0341(11) 0.0279(9) 0.0574(12) 0.0029(8) 0.0055(9) 0.0056(8)
O9 0.0357(11) 0.0338(9) 0.0471(11) -0.0113(8) -0.0082(9) 0.0043(8)
O10 0.0445(12) 0.0274(9) 0.0511(12) -0.0041(8) -0.0019(9) 0.0098(9)
O11 0.0330(12) 0.0381(11) 0.130(2) 0.0056(12) -0.0033(13) 0.0056(10)
O12 0.0349(12) 0.0376(10) 0.0931(16) -0.0009(10) 0.0152(11) -0.0065(9)
N1 0.0379(14) 0.0239(10) 0.0332(12) -0.0010(9) 0.0019(10) -0.0015(9)
N2 0.0555(15) 0.0205(10) 0.0333(12) -0.0028(9) -0.0025(11) 0.0060(10)
N3 0.0453(16) 0.0279(11) 0.0650(17) 0.0037(11) 0.0001(13) 0.0009(11)
N4 0.0321(14) 0.0310(11) 0.0604(16) 0.0015(11) 0.0103(12) -0.0045(11)
N5 0.0325(13) 0.0284(11) 0.0515(15) 0.0037(10) -0.0008(11) 0.0039(10)
N6 0.0402(14) 0.0338(12) 0.0597(16) 0.0042(11) -0.0007(13) 0.0007(11)
C1 0.0545(19) 0.0337(14) 0.0344(15) -0.0084(12) 0.0132(14) -0.0034(13)
C2 0.0521(18) 0.0267(12) 0.0392(16) 0.0011(11) 0.0103(14) 0.0011(13)
C3 0.0348(15) 0.0248(12) 0.0372(15) -0.0034(11) 0.0041(13) -0.0016(11)
C4 0.0462(17) 0.0316(13) 0.0302(15) -0.0064(11) 0.0011(13) 0.0041(13)
C5 0.0416(17) 0.0287(13) 0.0334(15) 0.0032(11) -0.0012(13) -0.0005(12)
C6 0.0414(17) 0.0270(12) 0.0355(16) -0.0042(12) 0.0014(13) -0.0007(12)
C7 0.0304(15) 0.0243(11) 0.0317(14) -0.0021(11) 0.0034(12) 0.0019(11)
C8 0.0318(15) 0.0313(12) 0.0288(13) -0.0028(11) -0.0015(11) 0.0047(12)
C9 0.0340(16) 0.0295(12) 0.0307(14) -0.0116(11) 0.0027(12) -0.0021(12)
C10 0.0223(14) 0.0357(13) 0.0253(13) 0.0020(11) 0.0048(11) 0.0011(11)
C11 0.0347(15) 0.0312(12) 0.0301(14) -0.0021(11) 0.0052(12) 0.0006(12)
C12 0.068(2) 0.0427(15) 0.0305(15) 0.0052(13) 0.0124(15) 0.0025(15)
C13 0.067(2) 0.0558(17) 0.0286(15) -0.0051(13) 0.0100(15) 0.0066(16)
C14 0.0443(18) 0.0440(15) 0.0412(17) -0.0167(13) 0.0042(14) 0.0028(14)
C15 0.0236(14) 0.0307(13) 0.0387(16) 0.0017(11) -0.0003(12) 0.0032(11)
C16 0.0293(15) 0.0378(13) 0.0281(14) 0.0017(11) 0.0015(12) -0.0023(12)
C17 0.0344(16) 0.0206(11) 0.0271(14) -0.0040(10) 0.0026(13) -0.0020(11)
C18 0.0403(17) 0.0334(13) 0.0323(15) 0.0029(11) 0.0111(13) -0.0053(12)
C19 0.0215(14) 0.0346(13) 0.0266(14) 0.0006(11) -0.0018(12) 0.0052(11)
C20 0.0335(16) 0.0257(13) 0.067(2) -0.0016(13) -0.0057(15) 0.0013(12)
C21 0.0319(15) 0.0270(13) 0.0282(14) 0.0024(11) 0.0027(12) -0.0003(12)
C22 0.044(2) 0.0382(16) 0.098(3) 0.0111(17) -0.0081(19) 0.0097(15)
C23 0.0336(18) 0.0358(15) 0.093(3) 0.0092(16) -0.0110(17) 0.0019(14)
C24 0.0353(16) 0.0325(14) 0.0360(15) 0.0033(11) 0.0000(13) 0.0032(12)
C25 0.0345(18) 0.0341(15) 0.099(3) 0.0089(16) 0.0029(17) 0.0058(14)
C26 0.0421(19) 0.0386(16) 0.102(3) 0.0035(17) 0.0045(19) -0.0025(15)
C27 0.0365(17) 0.0332(14) 0.0440(17) 0.0013(12) 0.0001(14) 0.0021(13)
C28 0.0305(16) 0.0319(13) 0.0390(15) 0.0012(11) 0.0007(12) 0.0018(12)
C29 0.0266(15) 0.0386(15) 0.083(2) -0.0029(15) 0.0065(15) 0.0059(13)
C30 0.0279(16) 0.0390(14) 0.081(2) -0.0027(15) 0.0076(16) -0.0058(13)
C31 0.0279(15) 0.0331(13) 0.0418(16) 0.0016(12) 0.0032(12) -0.0030(12)
C32 0.0271(16) 0.0369(14) 0.071(2) 0.0021(14) 0.0114(15) 0.0047(13)
C33 0.0299(16) 0.0337(14) 0.067(2) -0.0001(13) 0.0119(14) -0.0049(13)
C34 0.0308(16) 0.0343(14) 0.0461(17) -0.0004(12) 0.0014(14) -0.0029(13)
C35 0.0388(17) 0.0309(13) 0.0413(16) 0.0033(12) 0.0024(13) -0.0015(13)
C36 0.0267(16) 0.0382(16) 0.095(3) -0.0031(16) 0.0025(17) -0.0042(14)
C37 0.0383(19) 0.0377(16) 0.096(3) 0.0032(16) 0.0008(18) -0.0109(15)
C38 0.0443(19) 0.0381(15) 0.085(2) 0.0042(16) 0.0175(18) 0.0031(15)
C39 0.0373(17) 0.0358(14) 0.082(2) 0.0080(15) 0.0186(16) -0.0017(13)

loop_
_atom_type_symbol
_atom_type_description
_atom_type_scat_dispersion_real
_atom_type_scat_dispersion_imag
_atom_type_scat_source
C C 0.0033 0.0016 'International Tables Vol C Tables 4.2.6.8 and 6.1.1.4'
H H 0.0000 0.0000 'International Tables Vol C Tables 4.2.6.8 and 6.1.1.4'
N N 0.0061 0.0033 'International Tables Vol C Tables 4.2.6.8 and 6.1.1.4'
O O 0.0106 0.0060 'International Tables Vol C Tables 4.2.6.8 and 6.1.1.4'
Zn Zn 0.2839 1.4301 'International Tables Vol C Tables 4.2.6.8 and 6.1.1.4'

loop_
_geom_angle_atom_site_label_1
_geom_angle_atom_site_label_2
_geom_angle_atom_site_label_3
_geom_angle
_geom_angle_site_symmetry_1
_geom_angle_site_symmetry_3
O3 Zn1 O7 125.13(7) . 4
O3 Zn1 O9 104.57(8) . 3_655
O7 Zn1 O9 109.10(7) 4 3_655
O3 Zn1 N1 110.46(8) . .
O7 Zn1 N1 108.39(7) 4 .
O9 Zn1 N1 94.89(7) 3_655 .
C10 O2 C16 113.45(13) . .
C17 O3 Zn1 122.50(13) . .
C11 O5 C18 115.76(13) . .
C19 O7 Zn1 129.74(15) . 4_556
C15 O8 C20 119.0(2) . .
C21 O9 Zn1 122.14(16) . 3_655
C1 N1 C5 116.16(16) . .
C1 N1 Zn1 119.61(13) . .
C5 N1 Zn1 122.40(14) . .
C6 N2 C3 128.0(2) . .
C6 N2 H2 116.0 . .
C3 N2 H2 116.0 . .
C37 N3 C38 119.7(2) . .
C37 N3 H3 120.2 . .
C38 N3 H3 120.2 . .
C34 N4 C35 126.10(19) . .
C34 N4 H4A 116.9 . .
C35 N4 H4A 116.9 . .
C27 N5 C24 126.06(15) . .
C27 N5 H5A 117.0 . .
C24 N5 H5A 117.0 . .
C22 N6 C26 115.26(16) . .
N1 C1 C2 124.02(10) . .
N1 C1 H1 117.9 . .
C2 C1 H1 118.1 . .
C1 C2 C3 119.08(10) . .
C1 C2 H2A 120.5 . .
C3 C2 H2A 120.5 . .
N2 C3 C4 124.2(2) . .
N2 C3 C2 117.92(19) . .
C4 C3 C2 117.71(17) . .
C5 C4 C3 118.07(12) . .
C5 C4 H4 121.0 . .
C3 C4 H4 121.0 . .
N1 C5 C4 124.93(11) . .
N1 C5 H5 117.4 . .
C4 C5 H5 117.6 . .
O1 C6 N2 122.9(2) . .
O1 C6 C7 121.7(2) . .
N2 C6 C7 115.4(2) . .
C9 C7 C8 118.67(16) 3_665 .
C9 C7 C6 123.13(19) 3_665 .
C8 C7 C6 118.2(2) . .
C9 C8 C7 120.26(11) . .
C9 C8 H8 119.9 . .
C7 C8 H8 119.9 . .
C8 C9 C7 121.06(10) . 3_665
C8 C9 H9 119.4 . .
C7 C9 H9 119.5 3_665 .
O2 C10 C11 120.10(7) . .
O2 C10 C15 119.97(14) . .
C11 C10 C15 119.85(11) . .
C12 C11 O5 124.92(8) . .
C12 C11 C10 120.0 . .
O5 C11 C10 115.07(8) . .
C11 C12 C13 119.3 . .
C11 C12 H12 120.3 . .
C13 C12 H12 120.3 . .
C14 C13 C12 121.8 . .
C14 C13 H13 119.1 . .
C12 C13 H13 119.1 . .
C13 C14 C15 118.94(10) . .
C13 C14 H14 120.5 . .
C15 C14 H14 120.5 . .
O8 C15 C14 125.46(19) . .
O8 C15 C10 114.4(2) . .
C14 C15 C10 120.02(18) . .
O2 C16 C17 110.74(9) . .
O2 C16 H16A 109.5 . .
C17 C16 H16A 109.5 . .
O2 C16 H16B 109.5 . .
C17 C16 H16B 109.5 . .
H16A C16 H16B 108.1 . .
O4 C17 O3 125.23(16) . .
O4 C17 C16 122.09(10) . .
O3 C17 C16 112.67(10) . .
O5 C18 C19 110.44(15) . .
O5 C18 H18A 109.5 . .
C19 C18 H18A 109.7 . .
O5 C18 H18B 109.5 . .
C19 C18 H18B 109.6 . .
H18A C18 H18B 108.1 . .
O6 C19 O7 124.1(2) . .
O6 C19 C18 120.7(2) . .
O7 C19 C18 115.2(2) . .
O8 C20 C21 114.2(2) . .
O8 C20 H20A 108.7 . .
C21 C20 H20A 108.7 . .
O8 C20 H20B 108.7 . .
C21 C20 H20B 108.7 . .
H20A C20 H20B 107.6 . .
O10 C21 O9 125.3(2) . .
O10 C21 C20 116.7(2) . .
O9 C21 C20 118.1(2) . .
N6 C22 C23 126.0(3) . .
N6 C22 H22 117.0 . .
C23 C22 H22 117.0 . .
C22 C23 C24 117.8(3) . .
C22 C23 H23 121.1 . .
C24 C23 H23 121.1 . .
C25 C24 C23 117.1(2) . .
C25 C24 N5 118.2(2) . .
C23 C24 N5 124.6(2) . .
C26 C25 C24 119.4(2) . .
C26 C25 H25 120.3 . .
C24 C25 H25 120.3 . .
N6 C26 C25 124.35(18) . .
N6 C26 H26 117.8 . .
C25 C26 H26 117.8 . .
O11 C27 N5 122.62(16) . .
O11 C27 C28 119.84(12) . .
N5 C27 C28 117.54(8) . .
C33 C28 C29 118.04(17) . .
C33 C28 C27 125.09(9) . .
C29 C28 C27 116.78(13) . .
C30 C29 C28 121.2(2) . .
C30 C29 H29 119.4 . .
C28 C29 H29 119.4 . .
C29 C30 C31 121.1(3) . .
C29 C30 H30 119.5 . .
C31 C30 H30 119.5 . .
C32 C31 C30 118.1(2) . .
C32 C31 C34 125.8(2) . .
C30 C31 C34 116.1(2) . .
C31 C32 C33 120.9(2) . .
C31 C32 H32 119.6 . .
C33 C32 H32 119.6 . .
C28 C33 C32 120.72(17) . .
C28 C33 H33 119.6 . .
C32 C33 H33 119.6 . .
O12 C34 N4 122.37(16) . .
O12 C34 C31 119.96(17) . .
N4 C34 C31 117.67(17) . .
C36 C35 C39 118.07(16) . .
C36 C35 N4 123.86(17) . .
C39 C35 N4 118.06(16) . .
C37 C36 C35 118.38(11) . .
C37 C36 H36 120.8 . .
C35 C36 H36 120.8 . .
N3 C37 C36 123.19(13) . .
N3 C37 H37 118.5 . .
C36 C37 H37 118.3 . .
N3 C38 C39 121.47(13) . .
N3 C38 H38 119.3 . .
C39 C38 H38 119.3 . .
C38 C39 C35 119.21(10) . .
C38 C39 H39 120.4 . .
C35 C39 H39 120.3 . .

loop_
_geom_bond_atom_site_label_1
_geom_bond_atom_site_label_2
_geom_bond_distance
_geom_bond_site_symmetry_2
Zn1 O3 1.9189(16) .
Zn1 O7 1.9299(16) 4
Zn1 O9 1.9706(17) 3_655
Zn1 N1 2.0289(18) .
O1 C6 1.220(3) .
O2 C10 1.3770(18) .
O2 C16 1.425(2) .
O3 C17 1.276(2) .
O4 C17 1.226(2) .
O5 C11 1.3766(17) .
O5 C18 1.4133(19) .
O6 C19 1.226(3) .
O7 C19 1.277(3) .
O7 Zn1 1.9299(16) 4_556
O8 C15 1.370(3) .
O8 C20 1.420(3) .
O9 C21 1.262(3) .
O9 Zn1 1.9706(17) 3_655
O10 C21 1.238(3) .
O11 C27 1.211(2) .
O12 C34 1.216(2) .
N1 C1 1.339(2) .
N1 C5 1.340(2) .
N2 C6 1.369(3) .
N2 C3 1.391(3) .
N2 H2 0.8600 .
N3 C37 1.309(3) .
N3 C38 1.321(3) .
N3 H3 0.8600 .
N4 C34 1.371(2) .
N4 C35 1.391(2) .
N4 H4A 0.8600 .
N5 C27 1.3634(19) .
N5 C24 1.400(3) .
N5 H5A 0.8600 .
N6 C22 1.311(3) .
N6 C26 1.3206(19) .
C1 C2 1.3710 .
C1 H1 0.9300 .
C2 C3 1.400(3) .
C2 H2A 0.9300 .
C3 C4 1.400(3) .
C4 C5 1.3732 .
C4 H4 0.9300 .
C5 H5 0.9300 .
C6 C7 1.499(3) .
C7 C9 1.382(3) 3_665
C7 C8 1.388(2) .
C8 C9 1.3761 .
C8 H8 0.9300 .
C9 C7 1.382(3) 3_665
C9 H9 0.9300 .
C10 C11 1.3911 .
C10 C15 1.393(2) .
C11 C12 1.3719 .
C12 C13 1.3777 .
C12 H12 0.9300 .
C13 C14 1.3757 .
C13 H13 0.9300 .
C14 C15 1.380(3) .
C14 H14 0.9300 .
C16 C17 1.5026 .
C16 H16A 0.9700 .
C16 H16B 0.9700 .
C18 C19 1.506(3) .
C18 H18A 0.9700 .
C18 H18B 0.9700 .
C20 C21 1.502(3) .
C20 H20A 0.9700 .
C20 H20B 0.9700 .
C22 C23 1.371(4) .
C22 H22 0.9300 .
C23 C24 1.388(3) .
C23 H23 0.9300 .
C24 C25 1.375(4) .
C25 C26 1.371(3) .
C25 H25 0.9300 .
C26 H26 0.9300 .
C27 C28 1.4961 .
C28 C33 1.381(2) .
C28 C29 1.385(3) .
C29 C30 1.368(4) .
C29 H29 0.9300 .
C30 C31 1.384(3) .
C30 H30 0.9300 .
C31 C32 1.381(3) .
C31 C34 1.499(3) .
C32 C33 1.385(3) .
C32 H32 0.9300 .
C33 H33 0.9300 .
C35 C36 1.384(2) .
C35 C39 1.389(3) .
C36 C37 1.3653 .
C36 H36 0.9300 .
C37 H37 0.9300 .
C38 C39 1.3740 .
C38 H38 0.9300 .
C39 H39 0.9300 .
